data_7134541
loop_
_publ_author_name
'Morla, Kalyankumar S.'
'Thakre, Dewendra'
'Mourya, Adarsh K.'
'Singh, Piyush'
'Karnamkkott, Harsha S.'
'Ahamed, Subuhan'
'Sahoo, Subham'
'Bhattacharya, Ishita'
'Banerjee, Siddhartha'
'Sarma, Debajit'
'Mondal, Kartik Chandra'
'Ghosh, Sujit Kumar'
'Wankhade, Atul V.'
'Banerjee, Abhishek'

_publ_section_title
;
 A mixed metallic and mixed valence MoV4VIV2VIII2 complex as an electron
 transfer photo-catalyst for the hydrogen evolution reaction
;
_journal_issue 49
_journal_name_full 'Chemical Communications'
_journal_page_first 8919
_journal_page_last 8922
_journal_paper_doi 10.1039/D5CC00117J
_journal_volume 61
_journal_year 2025
_chemical_formula_sum 'C14 H46 Mo4 N2 O42 P4 V'
_chemical_formula_weight 1473.11
_space_group_crystal_system monoclinic
_space_group_IT_number 4
_space_group_name_Hall 'P 2yb'
_space_group_name_H-M_alt 'P 1 21 1'
_atom_sites_solution_hydrogens mixed
_audit_creation_method SHELXL-2018/3
_audit_update_record
;
2025-04-28 deposited with the CCDC.	2025-05-05 downloaded from the CCDC.
;
_cell_angle_alpha 90
_cell_angle_beta 99.8790(10)
_cell_angle_gamma 90
_cell_formula_units_Z 2
_cell_length_a 12.4325(4)
_cell_length_b 10.9812(4)
_cell_length_c 17.2749(6)
_cell_measurement_reflns_used 53575
_cell_measurement_temperature 120(2)
_cell_measurement_theta_max 28.699
_cell_measurement_theta_min 2.207
_cell_volume 2323.46(14)
_computing_cell_refinement APEX-5
_computing_data_collection APEX-5
_computing_data_reduction APEX-5
_computing_molecular_graphics Mercury
_computing_publication_material enCIFer
_computing_structure_refinement 'SHELXL-2018/3 (Sheldrick, 2018)'
_computing_structure_solution 'SHELXT 2018/2 (Sheldrick, 2018)'
_diffrn_ambient_temperature 120(2)
_diffrn_measured_fraction_theta_full 0.936
_diffrn_measured_fraction_theta_max 0.955
_diffrn_measurement_device_type 'Bruker APEX-II CCD'
_diffrn_measurement_method '\f and \w scans'
_diffrn_radiation_type MoK\a
_diffrn_radiation_wavelength 0.71073
_diffrn_reflns_av_R_equivalents 0.0381
_diffrn_reflns_av_unetI/netI 0.0305
_diffrn_reflns_Laue_measured_fraction_full 0.936
_diffrn_reflns_Laue_measured_fraction_max 0.955
_diffrn_reflns_limit_h_max 16
_diffrn_reflns_limit_h_min -16
_diffrn_reflns_limit_k_max 14
_diffrn_reflns_limit_k_min -14
_diffrn_reflns_limit_l_max 23
_diffrn_reflns_limit_l_min -23
_diffrn_reflns_number 53564
_diffrn_reflns_point_group_measured_fraction_full 0.925
_diffrn_reflns_point_group_measured_fraction_max 0.944
_diffrn_reflns_theta_full 25.242
_diffrn_reflns_theta_max 28.699
_diffrn_reflns_theta_min 2.207
_diffrn_source 'fine-focus sealed tube'
_exptl_absorpt_coefficient_mu 1.501
_exptl_absorpt_correction_T_max 0.671
_exptl_absorpt_correction_T_min 0.597
_exptl_absorpt_correction_type multi-scan
_exptl_absorpt_process_details SADABS
_exptl_crystal_colour dark-brown
_exptl_crystal_density_diffrn 2.106
_exptl_crystal_description block
_exptl_crystal_F_000 1462
_exptl_crystal_size_max 0.383
_exptl_crystal_size_mid 0.311
_exptl_crystal_size_min 0.289
_refine_diff_density_max 1.164
_refine_diff_density_min -1.298
_refine_diff_density_rms 0.149
_refine_ls_abs_structure_details
;
 Refined as an inversion twin.
;
_refine_ls_abs_structure_Flack 0.50(6)
_refine_ls_extinction_method none
_refine_ls_goodness_of_fit_ref 1.079
_refine_ls_hydrogen_treatment constr
_refine_ls_matrix_type full
_refine_ls_number_parameters 548
_refine_ls_number_reflns 11344
_refine_ls_number_restraints 1
_refine_ls_restrained_S_all 1.079
_refine_ls_R_factor_all 0.0410
_refine_ls_R_factor_gt 0.0400
_refine_ls_shift/su_max 0.017
_refine_ls_shift/su_mean 0.003
_refine_ls_structure_factor_coef Fsqd
_refine_ls_weighting_details 'w=1/[\s^2^(Fo^2^)+(0.0449P)^2^+6.9310P] where P=(Fo^2^+2Fc^2^)/3'
_refine_ls_weighting_scheme calc
_refine_ls_wR_factor_gt 0.1010
_refine_ls_wR_factor_ref 0.1021
_reflns_Friedel_coverage 0.883
_reflns_Friedel_fraction_full 0.912
_reflns_Friedel_fraction_max 0.933
_reflns_number_gt 11038
_reflns_number_total 11344
_reflns_threshold_expression 'I > 2\s(I)'
_cod_data_source_file d5cc00117j2.cif
_cod_data_source_block 2a
_cod_depositor_comments 'Adding full bibliography for 7134540--7134541.cif.'
_cod_original_sg_symbol_H-M 'P 21'
_cod_database_code 7134541
_shelx_shelxl_version_number 2018/3
_shelx_space_group_comment
;
The symmetry employed for this shelxl refinement is uniquely defined
by the following loop, which should always be used as a source of
symmetry information in preference to the above space-group names.
They are only intended as comments.
;
_shelx_estimated_absorpt_t_min 0.597
_shelx_estimated_absorpt_t_max 0.671

loop_
_space_group_symop_operation_xyz
'x, y, z'
'-x, y+1/2, -z'

loop_
_atom_site_label
_atom_site_type_symbol
_atom_site_fract_x
_atom_site_fract_y
_atom_site_fract_z
_atom_site_U_iso_or_equiv
_atom_site_adp_type
_atom_site_occupancy
_atom_site_site_symmetry_order
_atom_site_calc_flag
_atom_site_refinement_flags_posn
_atom_site_refinement_flags_adp
_atom_site_refinement_flags_occupancy
_atom_site_disorder_assembly
_atom_site_disorder_group
Mo1 Mo 0.39381(5) 0.62088(6) 0.42039(4) 0.02048(17) Uani 1 1 d . . . . .
Mo2 Mo 0.20413(6) 0.69363(6) 0.51659(4) 0.02196(17) Uani 1 1 d . . . . .
Mo3 Mo 0.10636(5) 0.30568(6) 0.07965(4) 0.01655(15) Uani 1 1 d . . . . .
Mo4 Mo 0.29578(5) 0.23240(6) -0.01658(4) 0.01868(16) Uani 1 1 d . . . . .
V1 V 0.25023(12) 0.4636(2) 0.25005(9) 0.01198(13) Uani 1 1 d . . . . .
P1 P 0.12215(15) 0.6761(2) 0.32464(11) 0.0135(4) Uani 1 1 d . . . . .
P2 P 0.15672(16) 0.4368(2) 0.41230(11) 0.0155(4) Uani 1 1 d . . . . .
P3 P 0.34371(15) 0.4894(2) 0.08890(11) 0.0146(4) Uani 1 1 d . . . . .
P4 P 0.37791(15) 0.2507(2) 0.17498(11) 0.0143(4) Uani 1 1 d . . . . .
C1 C 0.0637(6) 0.5668(7) 0.3869(4) 0.0146(15) Uani 1 1 d . . . . .
C2 C -0.0595(5) 0.5366(9) 0.3589(4) 0.0170(16) Uani 1 1 d . . . . .
H2A H -0.085763 0.491029 0.401495 0.020 Uiso 1 1 calc R U . . .
H2B H -0.100254 0.614418 0.352225 0.020 Uiso 1 1 calc R U . . .
C3 C -0.0891(6) 0.4651(8) 0.2847(5) 0.0147(15) Uani 1 1 d . . . . .
C4 C -0.0996(9) 0.3369(10) 0.2841(8) 0.038(3) Uani 1 1 d . . . . .
H4 H -0.085470 0.293293 0.332232 0.046 Uiso 1 1 calc R U . . .
C5 C -0.1285(9) 0.2772(12) 0.2178(6) 0.038(3) Uani 1 1 d . . . . .
H5 H -0.129236 0.190731 0.218786 0.045 Uiso 1 1 calc R U . . .
C6 C -0.1469(7) 0.4558(11) 0.1472(6) 0.030(2) Uani 1 1 d . . . . .
H6 H -0.162055 0.497317 0.098307 0.035 Uiso 1 1 calc R U . . .
C7 C -0.1153(7) 0.5235(10) 0.2134(6) 0.028(2) Uani 1 1 d . . . . .
H7 H -0.111272 0.609734 0.210329 0.034 Uiso 1 1 calc R U . . .
C8 C 0.4376(6) 0.3597(9) 0.1133(4) 0.0179(17) Uani 1 1 d . . . . .
C9 C 0.5565(6) 0.3900(10) 0.1395(5) 0.0224(18) Uani 1 1 d . . . . .
H9A H 0.581174 0.438170 0.097406 0.027 Uiso 1 1 calc R U . . .
H9B H 0.598219 0.312772 0.144401 0.027 Uiso 1 1 calc R U . . .
C10 C 0.5869(7) 0.4594(11) 0.2158(6) 0.028(2) Uani 1 1 d . . . . .
C11 C 0.6128(7) 0.4017(11) 0.2886(5) 0.027(2) Uani 1 1 d . . . . .
H11 H 0.606160 0.315758 0.292302 0.033 Uiso 1 1 calc R U . . .
C12 C 0.6491(9) 0.4717(14) 0.3572(7) 0.045(3) Uani 1 1 d . . . . .
H12 H 0.668719 0.433184 0.406804 0.054 Uiso 1 1 calc R U . . .
C13 C 0.6332(8) 0.6468(10) 0.2843(8) 0.042(3) Uani 1 1 d . . . . .
H13 H 0.642696 0.732543 0.282228 0.051 Uiso 1 1 calc R U . . .
C14 C 0.5948(7) 0.5826(10) 0.2131(5) 0.0242(19) Uani 1 1 d . . . . .
H14 H 0.575274 0.625069 0.164812 0.029 Uiso 1 1 calc R U . . .
N1 N -0.1578(6) 0.3367(9) 0.1469(5) 0.031(2) Uani 1 1 d . . . . .
H1 H -0.182643 0.296635 0.103397 0.037 Uiso 1 1 calc R U . . .
N2 N 0.6552(8) 0.5929(11) 0.3509(6) 0.039(2) Uani 1 1 d . . . . .
H2 H 0.674906 0.636746 0.393619 0.047 Uiso 1 1 calc R U . . .
O1M1 O 0.4623(5) 0.7449(8) 0.3935(4) 0.0343(17) Uani 1 1 d . . . . .
O1M2 O 0.1989(6) 0.6347(8) 0.6067(4) 0.0363(17) Uani 1 1 d . . . . .
O1M3 O 0.0355(4) 0.1807(7) 0.1064(3) 0.0238(13) Uani 1 1 d . . . . .
O1P1 O 0.1518(4) 0.6111(6) 0.2518(3) 0.0142(10) Uani 1 1 d . . . . .
O1M4 O 0.3318(5) 0.0819(7) -0.0229(4) 0.0258(15) Uani 1 1 d . . . . .
O1P2 O 0.1885(5) 0.3806(6) 0.3376(3) 0.0193(12) Uani 1 1 d . . . . .
O1P3 O 0.3126(4) 0.5424(5) 0.1631(3) 0.0120(10) Uani 1 1 d . . . . .
O1P4 O 0.3462(4) 0.3138(7) 0.2453(3) 0.0159(11) Uani 1 1 d . . . . .
O2M1 O 0.4932(5) 0.5278(9) 0.4724(4) 0.0347(17) Uani 1 1 d . . . . .
O2M2 O 0.1705(5) 0.8432(8) 0.5232(4) 0.0302(16) Uani 1 1 d . . . . .
O2M3 O 0.0095(4) 0.3999(7) 0.0271(3) 0.0211(12) Uani 1 1 d . . . . .
O2P1 O 0.2246(4) 0.7169(6) 0.3842(3) 0.0169(12) Uani 1 1 d . . . . .
O2M4 O 0.3034(5) 0.2941(9) -0.1081(3) 0.0329(17) Uani 1 1 d . . . . .
O2P2 O 0.2538(5) 0.5072(6) 0.4621(3) 0.0191(12) Uani 1 1 d . . . . .
O2P3 O 0.2440(4) 0.4225(6) 0.0383(3) 0.0180(12) Uani 1 1 d . . . . .
O2P4 O 0.2743(4) 0.2081(7) 0.1163(3) 0.0180(13) Uani 1 1 d . . . . .
O3P1 O 0.0430(4) 0.7808(6) 0.3024(3) 0.0173(12) Uani 1 1 d . . . . .
O3P2 O 0.1080(5) 0.3434(6) 0.4596(3) 0.0228(14) Uani 1 1 d . . . . .
O3P3 O 0.3905(5) 0.5817(7) 0.0396(4) 0.0241(14) Uani 1 1 d . . . . .
O3P4 O 0.4565(5) 0.1482(7) 0.1945(3) 0.0240(14) Uani 1 1 d . . . . .
O1V O 0.3591(4) 0.5384(7) 0.3293(3) 0.0188(12) Uani 1 1 d . . . . .
O2V O 0.1424(4) 0.3870(6) 0.1709(3) 0.0158(11) Uani 1 1 d . . . . .
O1C O 0.0686(5) 0.6287(7) 0.4614(3) 0.0205(13) Uani 1 1 d . . . . .
O2C O 0.4339(4) 0.2955(6) 0.0414(3) 0.0185(12) Uani 1 1 d . . . . .
O12 O 0.3535(5) 0.7003(7) 0.5164(3) 0.0282(15) Uani 1 1 d . . . . .
O34 O 0.1475(4) 0.2239(7) -0.0158(3) 0.0241(14) Uani 1 1 d . . . . .
O1W O 0.6435(2) 0.8993(3) 0.39404(14) 0.0411(18) Uani 1 1 d G . . . .
H1WA H 0.700682 0.869788 0.377901 0.062 Uiso 1 1 d G U . . .
H1WB H 0.657128 0.889828 0.444780 0.062 Uiso 1 1 d G U . . .
O2W O 0.4653(3) 0.0478(3) 0.33660(14) 0.141(7) Uani 1 1 d G . . . .
H2WA H 0.526868 0.024494 0.364417 0.211 Uiso 1 1 d G U . . .
H2WB H 0.451419 -0.006265 0.299432 0.211 Uiso 1 1 d G U . . .
O3W O 0.1299(3) 0.1448(3) 0.27771(18) 0.072(3) Uani 1 1 d G . . . .
H3WA H 0.169457 0.162980 0.242386 0.108 Uiso 1 1 d G U . . .
H3WB H 0.176988 0.134593 0.320693 0.108 Uiso 1 1 d G U . . .
O4W O 0.3718(2) 0.7944(3) 0.21989(13) 0.071(3) Uani 1 1 d G . . . .
H4WA H 0.358102 0.805328 0.267142 0.107 Uiso 1 1 d G U . . .
H4WB H 0.355929 0.718211 0.209645 0.107 Uiso 1 1 d G U . . .
O5W O 0.7778(3) 0.2600(3) 0.99474(12) 0.0341(15) Uiso 1 1 d G . . . .
H5WA H 0.725038 0.207543 0.993326 0.051 Uiso 1 1 d G U . . .
H5WB H 0.748360 0.320796 0.966447 0.051 Uiso 1 1 d G U . . .
O6W O 0.8529(4) 0.0327(4) 0.11140(15) 0.055(2) Uani 1 1 d G . . . .
H6WA H 0.911671 0.017537 0.092044 0.082 Uiso 1 1 d G U . . .
H6WB H 0.801140 -0.004702 0.079987 0.082 Uiso 1 1 d G U . . .
O7W O 0.2833(2) 0.9853(3) 0.38574(16) 0.127(6) Uani 1 1 d G . . . .
H7WA H 0.343098 0.965919 0.368866 0.191 Uiso 1 1 d G U . . .
H7WB H 0.231469 0.969313 0.346411 0.191 Uiso 1 1 d G U . . .
O8W O 0.7712(2) 0.4495(3) 0.87563(12) 0.0515(19) Uani 1 1 d G . . . .
H8WA H 0.841048 0.452673 0.893163 0.077 Uiso 1 1 d G U . . .
H8WB H 0.743280 0.503880 0.903014 0.077 Uiso 1 1 d G U . . .
O9WA O 0.5730(2) 0.7818(2) 0.58752(13) 0.062(3) Uani 1 1 d G . . . .
H9WA H 0.519692 0.729472 0.582678 0.092 Uiso 1 1 d G U . . .
H9WB H 0.619417 0.750338 0.560815 0.092 Uiso 1 1 d G U . . .
O10W O 0.9362(2) 0.1411(3) 0.91210(14) 0.0278(12) Uiso 1 1 d G . . . .
H10A H 0.997104 0.166958 0.899633 0.042 Uiso 1 1 d G U . . .
H10B H 0.897561 0.117764 0.867795 0.042 Uiso 1 1 d G U . . .
O1WA O 0.4480(3) 0.8712(3) 0.07441(14) 0.038(3) Uiso 0.480(8) 1 d G . P A 1
H1WC H 0.443086 0.818472 0.111247 0.057 Uiso 0.480(8) 1 d G U P A 1
H1WD H 0.513195 0.901731 0.087189 0.057 Uiso 0.480(8) 1 d G U P A 1
O2WA O 0.10860(19) 0.3782(3) 0.61556(18) 0.036(3) Uani 0.480(8) 1 d G . P A 1
H2WC H 0.044597 0.398720 0.590059 0.054 Uiso 0.480(8) 1 d G U P A 1
H2WD H 0.144837 0.355615 0.579191 0.054 Uiso 0.480(8) 1 d G U P A 1
O3WA O 0.7534(3) 0.9567(3) 0.25149(16) 0.079(4) Uiso 0.480(8) 1 d G . P A 1
H3WC H 0.796405 0.931076 0.293412 0.119 Uiso 0.480(8) 1 d G U P A 1
H3WD H 0.796314 0.968533 0.217395 0.119 Uiso 0.480(8) 1 d G U P A 1
O1WB O 0.5654(3) 1.0102(3) 0.10348(16) 0.045(3) Uiso 0.520(8) 1 d G . P A 2
H1WE H 0.598599 1.077838 0.119089 0.068 Uiso 0.520(8) 1 d G U P A 2
H1WF H 0.506683 1.010844 0.124539 0.068 Uiso 0.520(8) 1 d G U P A 2
O2WB O 0.00663(18) 0.4493(3) 0.58274(19) 0.028(2) Uani 0.520(8) 1 d G . P A 2
H2WE H -0.008263 0.397590 0.617587 0.042 Uiso 0.520(8) 1 d G U P A 2
H2WF H 0.077504 0.454518 0.591626 0.042 Uiso 0.520(8) 1 d G U P A 2
O3WB O 0.6830(3) 1.0812(3) 0.23190(17) 0.045(3) Uiso 0.520(8) 1 d G . P A 2
H3WE H 0.614515 1.101726 0.220790 0.067 Uiso 0.520(8) 1 d G U P A 2
H3WF H 0.706271 1.114747 0.277305 0.067 Uiso 0.520(8) 1 d G U P A 2
O12W O 0.9745(2) 0.3765(3) 0.84163(13) 0.0372(14) Uani 1 1 d G . . . .
H12A H 0.990314 0.325298 0.806808 0.056 Uiso 1 1 d G U . . .
H12B H 0.965014 0.445618 0.816798 0.056 Uiso 1 1 d G U . . .
O11W O 0.72220(19) 0.6702(3) 0.50893(13) 0.0457(19) Uiso 1 1 d G . . . .
H11A H 0.787997 0.683546 0.500086 0.069 Uiso 1 1 d G U . . .
H11B H 0.724217 0.596046 0.526895 0.069 Uiso 1 1 d G U . . .
O13W O -0.0610(15) 0.6125(16) 0.6015(11) 0.136(5) Uiso 1 1 d G . . . .
H13A H -0.081580 0.666179 0.564864 0.204 Uiso 1 1 d G U . . .
H13B H 0.000484 0.640571 0.626877 0.204 Uiso 1 1 d G U . . .

loop_
_atom_site_aniso_label
_atom_site_aniso_U_11
_atom_site_aniso_U_22
_atom_site_aniso_U_33
_atom_site_aniso_U_23
_atom_site_aniso_U_13
_atom_site_aniso_U_12
Mo1 0.0169(3) 0.0202(4) 0.0218(3) -0.0080(3) -0.0038(2) 0.0010(3)
Mo2 0.0272(4) 0.0204(4) 0.0178(3) -0.0067(3) 0.0022(3) 0.0005(3)
Mo3 0.0111(2) 0.0201(4) 0.0177(3) -0.0080(3) 0.0001(2) -0.0037(3)
Mo4 0.0185(3) 0.0193(4) 0.0190(3) -0.0079(3) 0.0055(2) -0.0022(3)
V1 0.0115(3) 0.0117(3) 0.0122(3) -0.0014(2) 0.0006(2) -0.0015(2)
P1 0.0143(8) 0.0134(10) 0.0133(8) -0.0013(8) 0.0036(7) -0.0005(8)
P2 0.0211(9) 0.0149(10) 0.0105(8) 0.0028(8) 0.0022(7) 0.0019(9)
P3 0.0135(8) 0.0139(10) 0.0166(8) -0.0025(8) 0.0031(6) -0.0042(8)
P4 0.0134(8) 0.0118(10) 0.0183(8) 0.0000(9) 0.0038(7) -0.0011(8)
C1 0.015(3) 0.005(3) 0.025(3) 0.006(3) 0.006(3) -0.003(3)
C2 0.007(3) 0.021(4) 0.024(3) 0.000(4) 0.004(2) -0.003(3)
C3 0.011(3) 0.011(3) 0.021(3) -0.007(3) -0.002(2) -0.001(3)
C4 0.049(6) 0.012(4) 0.059(7) 0.002(4) 0.027(5) -0.007(4)
C5 0.050(6) 0.039(6) 0.026(4) -0.004(4) 0.011(4) -0.013(5)
C6 0.016(4) 0.036(6) 0.031(5) 0.000(5) -0.010(3) 0.000(4)
C7 0.023(4) 0.019(4) 0.043(5) -0.003(4) 0.004(4) 0.004(4)
C8 0.017(3) 0.029(5) 0.008(3) -0.010(3) 0.003(2) -0.001(3)
C9 0.023(4) 0.022(5) 0.025(4) -0.005(4) 0.011(3) -0.004(4)
C10 0.010(3) 0.037(6) 0.040(5) 0.006(5) 0.012(3) -0.004(4)
C11 0.022(4) 0.032(5) 0.021(4) -0.001(4) -0.015(3) 0.004(4)
C12 0.035(5) 0.058(8) 0.034(5) -0.018(6) -0.019(4) 0.025(6)
C13 0.033(5) 0.017(4) 0.083(8) -0.022(5) 0.026(5) -0.010(4)
C14 0.027(4) 0.030(5) 0.018(3) -0.004(3) 0.008(3) -0.006(4)
N1 0.010(3) 0.039(5) 0.038(4) -0.022(4) -0.008(3) 0.004(3)
N2 0.035(4) 0.044(6) 0.040(5) -0.017(5) 0.008(4) -0.011(5)
O1M1 0.019(3) 0.027(4) 0.055(4) -0.011(4) 0.000(3) -0.011(3)
O1M2 0.055(4) 0.025(4) 0.032(3) -0.008(3) 0.016(3) 0.010(4)
O1M3 0.020(2) 0.021(3) 0.032(3) -0.011(3) 0.007(2) -0.001(3)
O1P1 0.017(2) 0.011(3) 0.015(2) -0.002(2) 0.0040(18) -0.002(2)
O1M4 0.025(3) 0.019(3) 0.036(3) -0.016(3) 0.012(2) -0.005(3)
O1P2 0.026(3) 0.019(3) 0.013(2) -0.004(3) 0.004(2) -0.002(3)
O1P3 0.010(2) 0.008(2) 0.017(2) 0.001(2) 0.0007(18) -0.001(2)
O1P4 0.015(2) 0.018(3) 0.013(2) 0.000(3) -0.0007(17) 0.002(3)
O2M1 0.022(3) 0.039(4) 0.038(3) -0.015(4) -0.008(3) -0.002(4)
O2M2 0.028(3) 0.033(4) 0.028(3) -0.007(3) 0.000(2) 0.003(3)
O2M3 0.016(2) 0.029(3) 0.016(2) -0.003(3) -0.0039(19) 0.007(3)
O2P1 0.021(2) 0.011(3) 0.019(2) -0.002(2) 0.004(2) -0.001(2)
O2M4 0.045(3) 0.044(5) 0.009(2) -0.005(3) 0.002(2) -0.005(4)
O2P2 0.028(3) 0.013(3) 0.016(2) -0.010(2) 0.002(2) -0.004(3)
O2P3 0.012(2) 0.025(3) 0.016(2) 0.005(2) -0.0007(18) 0.001(2)
O2P4 0.012(2) 0.022(3) 0.019(2) -0.007(3) 0.0015(19) -0.006(2)
O3P1 0.016(2) 0.019(3) 0.019(2) 0.000(2) 0.0064(19) 0.004(2)
O3P2 0.032(3) 0.017(3) 0.018(3) 0.015(2) 0.001(2) 0.000(3)
O3P3 0.027(3) 0.024(3) 0.023(3) -0.006(3) 0.009(2) -0.008(3)
O3P4 0.030(3) 0.016(3) 0.027(3) 0.006(3) 0.008(2) 0.006(3)
O1V 0.016(2) 0.022(3) 0.017(2) -0.010(3) 0.0000(18) 0.000(3)
O2V 0.013(2) 0.014(3) 0.021(2) 0.001(3) 0.0039(18) -0.002(2)
O1C 0.021(3) 0.023(3) 0.018(3) -0.012(3) 0.005(2) 0.000(3)
O2C 0.021(2) 0.017(3) 0.019(2) 0.004(3) 0.008(2) -0.005(3)
O12 0.032(3) 0.026(4) 0.022(3) -0.016(3) -0.007(2) -0.001(3)
O34 0.016(2) 0.028(4) 0.027(3) -0.007(3) 0.001(2) 0.000(3)
O1W 0.055(4) 0.044(4) 0.023(3) -0.011(3) 0.003(3) -0.029(4)
O2W 0.068(6) 0.234(17) 0.120(9) 0.133(11) 0.015(6) 0.029(9)
O3W 0.060(6) 0.048(5) 0.106(8) -0.004(5) 0.008(5) -0.008(5)
O4W 0.072(6) 0.013(3) 0.106(7) 0.004(4) -0.047(5) -0.009(3)
O6W 0.052(4) 0.060(6) 0.046(4) -0.013(4) -0.009(3) 0.015(4)
O7W 0.126(9) 0.058(6) 0.227(15) -0.082(8) 0.110(10) -0.047(7)
O8W 0.081(5) 0.016(3) 0.053(4) -0.006(2) -0.003(4) 0.010(3)
O9WA 0.069(5) 0.055(4) 0.045(4) 0.003(3) -0.033(3) -0.029(4)
O2WA 0.062(7) 0.033(5) 0.021(4) -0.015(4) 0.029(5) -0.034(6)
O2WB 0.043(5) 0.025(4) 0.020(4) -0.002(3) 0.019(4) -0.018(4)
O12W 0.069(4) 0.023(2) 0.019(2) 0.002(2) 0.007(2) -0.008(3)

loop_
_atom_type_symbol
_atom_type_description
_atom_type_scat_dispersion_real
_atom_type_scat_dispersion_imag
_atom_type_scat_source
Mo Mo -1.6832 0.6857 'International Tables Vol C Tables 4.2.6.8 and 6.1.1.4'
V V 0.3005 0.5294 'International Tables Vol C Tables 4.2.6.8 and 6.1.1.4'
P P 0.1023 0.0942 'International Tables Vol C Tables 4.2.6.8 and 6.1.1.4'
C C 0.0033 0.0016 'International Tables Vol C Tables 4.2.6.8 and 6.1.1.4'
N N 0.0061 0.0033 'International Tables Vol C Tables 4.2.6.8 and 6.1.1.4'
O O 0.0106 0.0060 'International Tables Vol C Tables 4.2.6.8 and 6.1.1.4'
H H 0.0000 0.0000 'International Tables Vol C Tables 4.2.6.8 and 6.1.1.4'

loop_
_geom_angle_atom_site_label_1
_geom_angle_atom_site_label_2
_geom_angle_atom_site_label_3
_geom_angle
_geom_angle_site_symmetry_1
_geom_angle_site_symmetry_3
_geom_angle_publ_flag
O1M1 Mo1 O2M1 105.5(4) . . ?
O1M1 Mo1 O1V 102.6(3) . . ?
O2M1 Mo1 O1V 101.5(3) . . ?
O1M1 Mo1 O12 94.9(3) . . ?
O2M1 Mo1 O12 94.8(3) . . ?
O1V Mo1 O12 151.8(2) . . ?
O1M1 Mo1 O2P1 92.0(3) . . ?
O2M1 Mo1 O2P1 158.9(3) . . ?
O1V Mo1 O2P1 85.6(2) . . ?
O12 Mo1 O2P1 71.6(2) . . ?
O1M1 Mo1 O2P2 159.0(3) . . ?
O2M1 Mo1 O2P2 91.6(3) . . ?
O1V Mo1 O2P2 85.6(2) . . ?
O12 Mo1 O2P2 71.0(2) . . ?
O2P1 Mo1 O2P2 69.0(2) . . ?
O1M1 Mo1 Mo2 112.7(3) . . ?
O2M1 Mo1 Mo2 113.6(2) . . ?
O1V Mo1 Mo2 119.33(17) . . ?
O12 Mo1 Mo2 32.47(17) . . ?
O2P1 Mo1 Mo2 47.12(13) . . ?
O2P2 Mo1 Mo2 47.59(15) . . ?
O1M2 Mo2 O2M2 104.9(4) . . ?
O1M2 Mo2 O12 102.2(3) . . ?
O2M2 Mo2 O12 102.6(3) . . ?
O1M2 Mo2 O1C 98.4(3) . . ?
O2M2 Mo2 O1C 100.7(3) . . ?
O12 Mo2 O1C 143.5(2) . . ?
O1M2 Mo2 O2P1 163.4(3) . . ?
O2M2 Mo2 O2P1 91.7(3) . . ?
O12 Mo2 O2P1 73.7(2) . . ?
O1C Mo2 O2P1 77.9(2) . . ?
O1M2 Mo2 O2P2 95.1(3) . . ?
O2M2 Mo2 O2P2 160.0(3) . . ?
O12 Mo2 O2P2 72.9(3) . . ?
O1C Mo2 O2P2 75.5(2) . . ?
O2P1 Mo2 O2P2 68.3(2) . . ?
O1M2 Mo2 Mo1 121.8(2) . . ?
O2M2 Mo2 Mo1 119.0(2) . . ?
O12 Mo2 Mo1 35.54(18) . . ?
O1C Mo2 Mo1 108.03(16) . . ?
O2P1 Mo2 Mo1 46.66(14) . . ?
O2P2 Mo2 Mo1 46.96(14) . . ?
O2M3 Mo3 O1M3 105.9(3) . . ?
O2M3 Mo3 O2V 102.1(3) . . ?
O1M3 Mo3 O2V 102.7(3) . . ?
O2M3 Mo3 O34 95.1(3) . . ?
O1M3 Mo3 O34 94.4(3) . . ?
O2V Mo3 O34 151.1(2) . . ?
O2M3 Mo3 O2P4 158.4(2) . . ?
O1M3 Mo3 O2P4 92.1(3) . . ?
O2V Mo3 O2P4 85.0(2) . . ?
O34 Mo3 O2P4 71.2(2) . . ?
O2M3 Mo3 O2P3 89.5(3) . . ?
O1M3 Mo3 O2P3 160.7(3) . . ?
O2V Mo3 O2P3 84.8(2) . . ?
O34 Mo3 O2P3 72.2(2) . . ?
O2P4 Mo3 O2P3 70.6(2) . . ?
O2M3 Mo3 Mo4 112.74(18) . . ?
O1M3 Mo3 Mo4 113.0(2) . . ?
O2V Mo3 Mo4 118.89(16) . . ?
O34 Mo3 Mo4 32.25(15) . . ?
O2P4 Mo3 Mo4 47.45(13) . . ?
O2P3 Mo3 Mo4 48.78(16) . . ?
O1M4 Mo4 O2M4 105.1(4) . . ?
O1M4 Mo4 O34 102.9(3) . . ?
O2M4 Mo4 O34 103.7(3) . . ?
O1M4 Mo4 O2C 99.0(3) . . ?
O2M4 Mo4 O2C 98.5(3) . . ?
O34 Mo4 O2C 143.3(3) . . ?
O1M4 Mo4 O2P4 91.6(3) . . ?
O2M4 Mo4 O2P4 163.2(4) . . ?
O34 Mo4 O2P4 73.1(2) . . ?
O2C Mo4 O2P4 77.28(19) . . ?
O1M4 Mo4 O2P3 160.2(3) . . ?
O2M4 Mo4 O2P3 94.6(3) . . ?
O34 Mo4 O2P3 73.1(3) . . ?
O2C Mo4 O2P3 76.4(2) . . ?
O2P4 Mo4 O2P3 68.7(2) . . ?
O1M4 Mo4 Mo3 119.7(2) . . ?
O2M4 Mo4 Mo3 122.2(3) . . ?
O34 Mo4 Mo3 35.65(19) . . ?
O2C Mo4 Mo3 107.67(17) . . ?
O2P4 Mo4 Mo3 46.54(14) . . ?
O2P3 Mo4 Mo3 46.69(13) . . ?
O1V V1 O2V 179.3(4) . . ?
O1V V1 O1P3 91.9(2) . . ?
O2V V1 O1P3 88.2(2) . . ?
O1V V1 O1P2 88.4(2) . . ?
O2V V1 O1P2 91.5(2) . . ?
O1P3 V1 O1P2 178.8(4) . . ?
O1V V1 O1P1 90.1(3) . . ?
O2V V1 O1P1 90.6(3) . . ?
O1P3 V1 O1P1 88.8(2) . . ?
O1P2 V1 O1P1 92.4(2) . . ?
O1V V1 O1P4 91.6(3) . . ?
O2V V1 O1P4 87.7(2) . . ?
O1P3 V1 O1P4 90.8(2) . . ?
O1P2 V1 O1P4 88.1(3) . . ?
O1P1 V1 O1P4 178.3(3) . . ?
O3P1 P1 O1P1 112.2(3) . . ?
O3P1 P1 O2P1 111.8(4) . . ?
O1P1 P1 O2P1 112.8(3) . . ?
O3P1 P1 C1 109.7(3) . . ?
O1P1 P1 C1 110.3(4) . . ?
O2P1 P1 C1 99.3(3) . . ?
O3P2 P2 O1P2 111.5(4) . . ?
O3P2 P2 O2P2 112.6(3) . . ?
O1P2 P2 O2P2 112.0(3) . . ?
O3P2 P2 C1 111.3(3) . . ?
O1P2 P2 C1 110.6(4) . . ?
O2P2 P2 C1 98.2(4) . . ?
O3P3 P3 O1P3 113.5(4) . . ?
O3P3 P3 O2P3 110.2(3) . . ?
O1P3 P3 O2P3 111.0(3) . . ?
O3P3 P3 C8 111.1(4) . . ?
O1P3 P3 C8 110.2(3) . . ?
O2P3 P3 C8 100.0(4) . . ?
O3P4 P4 O1P4 114.6(3) . . ?
O3P4 P4 O2P4 110.8(4) . . ?
O1P4 P4 O2P4 111.0(3) . . ?
O3P4 P4 C8 107.9(4) . . ?
O1P4 P4 C8 110.7(4) . . ?
O2P4 P4 C8 100.8(3) . . ?
O1C C1 C2 105.4(6) . . ?
O1C C1 P2 102.9(5) . . ?
C2 C1 P2 116.9(6) . . ?
O1C C1 P1 104.6(5) . . ?
C2 C1 P1 115.0(5) . . ?
P2 C1 P1 110.4(4) . . ?
C3 C2 C1 117.5(6) . . ?
C3 C2 H2A 107.9 . . ?
C1 C2 H2A 107.9 . . ?
C3 C2 H2B 107.9 . . ?
C1 C2 H2B 107.9 . . ?
H2A C2 H2B 107.2 . . ?
C7 C3 C4 116.7(10) . . ?
C7 C3 C2 120.5(9) . . ?
C4 C3 C2 122.6(10) . . ?
C5 C4 C3 121.0(12) . . ?
C5 C4 H4 119.5 . . ?
C3 C4 H4 119.5 . . ?
C4 C5 N1 121.8(12) . . ?
C4 C5 H5 119.1 . . ?
N1 C5 H5 119.1 . . ?
N1 C6 C7 124.1(11) . . ?
N1 C6 H6 118.0 . . ?
C7 C6 H6 118.0 . . ?
C6 C7 C3 119.0(10) . . ?
C6 C7 H7 120.5 . . ?
C3 C7 H7 120.5 . . ?
O2C C8 C9 104.7(6) . . ?
O2C C8 P4 103.2(6) . . ?
C9 C8 P4 116.2(6) . . ?
O2C C8 P3 105.0(5) . . ?
C9 C8 P3 116.6(7) . . ?
P4 C8 P3 109.4(4) . . ?
C8 C9 C10 117.3(6) . . ?
C8 C9 H9A 108.0 . . ?
C10 C9 H9A 108.0 . . ?
C8 C9 H9B 108.0 . . ?
C10 C9 H9B 108.0 . . ?
H9A C9 H9B 107.2 . . ?
C14 C10 C11 118.5(11) . . ?
C14 C10 C9 118.7(10) . . ?
C11 C10 C9 122.7(11) . . ?
C10 C11 C12 119.8(12) . . ?
C10 C11 H11 120.1 . . ?
C12 C11 H11 120.1 . . ?
N2 C12 C11 119.1(13) . . ?
N2 C12 H12 120.5 . . ?
C11 C12 H12 120.5 . . ?
N2 C13 C14 122.3(10) . . ?
N2 C13 H13 118.9 . . ?
C14 C13 H13 118.9 . . ?
C10 C14 C13 118.5(10) . . ?
C10 C14 H14 120.7 . . ?
C13 C14 H14 120.7 . . ?
C6 N1 C5 117.1(10) . . ?
C6 N1 H1 121.5 . . ?
C5 N1 H1 121.5 . . ?
C13 N2 C12 121.7(12) . . ?
C13 N2 H2 119.1 . . ?
C12 N2 H2 119.1 . . ?
P1 O1P1 V1 127.5(3) . . ?
P2 O1P2 V1 129.0(4) . . ?
P3 O1P3 V1 131.0(4) . . ?
P4 O1P4 V1 129.7(3) . . ?
P1 O2P1 Mo1 130.0(4) . . ?
P1 O2P1 Mo2 113.4(3) . . ?
Mo1 O2P1 Mo2 86.23(19) . . ?
P2 O2P2 Mo1 129.5(3) . . ?
P2 O2P2 Mo2 114.6(3) . . ?
Mo1 O2P2 Mo2 85.5(2) . . ?
P3 O2P3 Mo3 129.3(3) . . ?
P3 O2P3 Mo4 112.5(3) . . ?
Mo3 O2P3 Mo4 84.5(2) . . ?
P4 O2P4 Mo3 129.4(4) . . ?
P4 O2P4 Mo4 112.1(3) . . ?
Mo3 O2P4 Mo4 86.0(2) . . ?
Mo1 O1V V1 149.8(3) . . ?
Mo3 O2V V1 150.8(3) . . ?
C1 O1C Mo2 121.0(4) . . ?
C8 O2C Mo4 121.0(4) . . ?
Mo2 O12 Mo1 112.0(3) . . ?
Mo4 O34 Mo3 112.1(3) . . ?
H1WA O1W H1WB 104.5 . . ?
H2WA O2W H2WB 104.5 . . ?
H3WA O3W H3WB 104.5 . . ?
H4WA O4W H4WB 104.5 . . ?
H5WA O5W H5WB 104.5 . . ?
H6WA O6W H6WB 104.5 . . ?
H7WA O7W H7WB 104.5 . . ?
H8WA O8W H8WB 104.5 . . ?
H9WA O9WA H9WB 104.5 . . ?
H10A O10W H10B 104.5 . . ?
H1WC O1WA H1WD 104.5 . . ?
H2WC O2WA H2WD 104.5 . . ?
H3WC O3WA H3WD 104.5 . . ?
H1WE O1WB H1WF 104.5 . . ?
H2WE O2WB H2WF 104.5 . . ?
H3WE O3WB H3WF 104.5 . . ?
H12A O12W H12B 104.5 . . ?
H11A O11W H11B 104.5 . . ?
H13A O13W H13B 104.5 . . ?

loop_
_geom_bond_atom_site_label_1
_geom_bond_atom_site_label_2
_geom_bond_distance
_geom_bond_site_symmetry_2
_geom_bond_publ_flag
Mo1 O1M1 1.713(8) . ?
Mo1 O2M1 1.731(8) . ?
Mo1 O1V 1.803(6) . ?
Mo1 O12 2.012(6) . ?
Mo1 O2P1 2.340(6) . ?
Mo1 O2P2 2.354(6) . ?
Mo1 Mo2 3.2102(10) . ?
Mo2 O1M2 1.698(7) . ?
Mo2 O2M2 1.704(9) . ?
Mo2 O12 1.859(6) . ?
Mo2 O1C 1.925(6) . ?
Mo2 O2P1 2.357(5) . ?
Mo2 O2P2 2.378(6) . ?
Mo3 O2M3 1.723(6) . ?
Mo3 O1M3 1.736(7) . ?
Mo3 O2V 1.799(6) . ?
Mo3 O34 2.019(6) . ?
Mo3 O2P4 2.335(6) . ?
Mo3 O2P3 2.346(6) . ?
Mo3 Mo4 3.2094(9) . ?
Mo4 O1M4 1.721(7) . ?
Mo4 O2M4 1.738(6) . ?
Mo4 O34 1.848(5) . ?
Mo4 O2C 1.960(6) . ?
Mo4 O2P4 2.370(5) . ?
Mo4 O2P3 2.425(7) . ?
V1 O1V 1.935(6) . ?
V1 O2V 1.936(6) . ?
V1 O1P3 2.002(5) . ?
V1 O1P2 2.027(6) . ?
V1 O1P1 2.033(7) . ?
V1 O1P4 2.042(7) . ?
P1 O3P1 1.518(6) . ?
P1 O1P1 1.546(6) . ?
P1 O2P1 1.560(6) . ?
P1 C1 1.843(7) . ?
P2 O3P2 1.502(6) . ?
P2 O1P2 1.541(6) . ?
P2 O2P2 1.562(6) . ?
P2 C1 1.842(8) . ?
P3 O3P3 1.503(7) . ?
P3 O1P3 1.516(5) . ?
P3 O2P3 1.571(6) . ?
P3 C8 1.844(9) . ?
P4 O3P4 1.491(7) . ?
P4 O1P4 1.508(6) . ?
P4 O2P4 1.568(5) . ?
P4 C8 1.840(9) . ?
C1 O1C 1.447(9) . ?
C1 C2 1.561(9) . ?
C2 C3 1.495(10) . ?
C2 H2A 0.9900 . ?
C2 H2B 0.9900 . ?
C3 C7 1.378(13) . ?
C3 C4 1.413(13) . ?
C4 C5 1.314(16) . ?
C4 H4 0.9500 . ?
C5 N1 1.381(14) . ?
C5 H5 0.9500 . ?
C6 N1 1.315(15) . ?
C6 C7 1.363(15) . ?
C6 H6 0.9500 . ?
C7 H7 0.9500 . ?
C8 O2C 1.423(9) . ?
C8 C9 1.508(11) . ?
C9 C10 1.513(14) . ?
C9 H9A 0.9900 . ?
C9 H9B 0.9900 . ?
C10 C14 1.358(16) . ?
C10 C11 1.396(14) . ?
C11 C12 1.419(15) . ?
C11 H11 0.9500 . ?
C12 N2 1.34(2) . ?
C12 H12 0.9500 . ?
C13 N2 1.281(17) . ?
C13 C14 1.427(14) . ?
C13 H13 0.9500 . ?
C14 H14 0.9500 . ?
N1 H1 0.8800 . ?
N2 H2 0.8800 . ?
O1W H1WA 0.8694 . ?
O1W H1WB 0.8699 . ?
O2W H2WA 0.8697 . ?
O2W H2WB 0.8699 . ?
O3W H3WA 0.8698 . ?
O3W H3WB 0.8701 . ?
O4W H4WA 0.8702 . ?
O4W H4WB 0.8704 . ?
O5W H5WA 0.8702 . ?
O5W H5WB 0.8696 . ?
O6W H6WA 0.8705 . ?
O6W H6WB 0.8699 . ?
O7W H7WA 0.8703 . ?
O7W H7WB 0.8703 . ?
O8W H8WA 0.8698 . ?
O8W H8WB 0.8703 . ?
O9WA H9WA 0.8702 . ?
O9WA H9WB 0.8702 . ?
O10W H10A 0.8697 . ?
O10W H10B 0.8694 . ?
O1WA H1WC 0.8699 . ?
O1WA H1WD 0.8702 . ?
O2WA H2WC 0.8705 . ?
O2WA H2WD 0.8696 . ?
O3WA H3WC 0.8702 . ?
O3WA H3WD 0.8699 . ?
O1WB H1WE 0.8700 . ?
O1WB H1WF 0.8699 . ?
O2WB H2WE 0.8701 . ?
O2WB H2WF 0.8699 . ?
O3WB H3WE 0.8701 . ?
O3WB H3WF 0.8698 . ?
O12W H12A 0.8699 . ?
O12W H12B 0.8702 . ?
O11W H11A 0.8700 . ?
O11W H11B 0.8699 . ?
O13W H13A 0.8700 . ?
O13W H13B 0.8699 . ?

loop_
_geom_torsion_atom_site_label_1
_geom_torsion_atom_site_label_2
_geom_torsion_atom_site_label_3
_geom_torsion_atom_site_label_4
_geom_torsion
_geom_torsion_site_symmetry_1
_geom_torsion_site_symmetry_2
_geom_torsion_site_symmetry_3
_geom_torsion_site_symmetry_4
_geom_torsion_publ_flag
O3P2 P2 C1 O1C 71.8(5) . . . . ?
O1P2 P2 C1 O1C -163.7(4) . . . . ?
O2P2 P2 C1 O1C -46.4(5) . . . . ?
O3P2 P2 C1 C2 -43.1(7) . . . . ?
O1P2 P2 C1 C2 81.4(6) . . . . ?
O2P2 P2 C1 C2 -161.3(5) . . . . ?
O3P2 P2 C1 P1 -177.1(4) . . . . ?
O1P2 P2 C1 P1 -52.5(5) . . . . ?
O2P2 P2 C1 P1 64.8(4) . . . . ?
O3P1 P1 C1 O1C -71.5(5) . . . . ?
O1P1 P1 C1 O1C 164.3(4) . . . . ?
O2P1 P1 C1 O1C 45.7(5) . . . . ?
O3P1 P1 C1 C2 43.5(7) . . . . ?
O1P1 P1 C1 C2 -80.6(6) . . . . ?
O2P1 P1 C1 C2 160.7(6) . . . . ?
O3P1 P1 C1 P2 178.4(4) . . . . ?
O1P1 P1 C1 P2 54.3(5) . . . . ?
O2P1 P1 C1 P2 -64.4(5) . . . . ?
O1C C1 C2 C3 -176.5(8) . . . . ?
P2 C1 C2 C3 -63.0(9) . . . . ?
P1 C1 C2 C3 68.9(9) . . . . ?
C1 C2 C3 C7 -90.9(10) . . . . ?
C1 C2 C3 C4 93.8(11) . . . . ?
C7 C3 C4 C5 2.7(16) . . . . ?
C2 C3 C4 C5 178.2(8) . . . . ?
C3 C4 C5 N1 -4.9(17) . . . . ?
N1 C6 C7 C3 2.3(15) . . . . ?
C4 C3 C7 C6 -1.3(13) . . . . ?
C2 C3 C7 C6 -176.9(8) . . . . ?
O3P4 P4 C8 O2C 69.4(6) . . . . ?
O1P4 P4 C8 O2C -164.3(4) . . . . ?
O2P4 P4 C8 O2C -46.8(6) . . . . ?
O3P4 P4 C8 C9 -44.6(7) . . . . ?
O1P4 P4 C8 C9 81.7(7) . . . . ?
O2P4 P4 C8 C9 -160.7(6) . . . . ?
O3P4 P4 C8 P3 -179.2(4) . . . . ?
O1P4 P4 C8 P3 -53.0(4) . . . . ?
O2P4 P4 C8 P3 64.6(4) . . . . ?
O3P3 P3 C8 O2C -70.8(6) . . . . ?
O1P3 P3 C8 O2C 162.5(4) . . . . ?
O2P3 P3 C8 O2C 45.5(5) . . . . ?
O3P3 P3 C8 C9 44.6(6) . . . . ?
O1P3 P3 C8 C9 -82.2(6) . . . . ?
O2P3 P3 C8 C9 160.9(5) . . . . ?
O3P3 P3 C8 P4 179.0(4) . . . . ?
O1P3 P3 C8 P4 52.3(5) . . . . ?
O2P3 P3 C8 P4 -64.6(4) . . . . ?
O2C C8 C9 C10 -179.9(9) . . . . ?
P4 C8 C9 C10 -66.8(11) . . . . ?
P3 C8 C9 C10 64.6(10) . . . . ?
C8 C9 C10 C14 -94.7(11) . . . . ?
C8 C9 C10 C11 88.9(11) . . . . ?
C14 C10 C11 C12 -1.5(14) . . . . ?
C9 C10 C11 C12 174.9(9) . . . . ?
C10 C11 C12 N2 1.6(17) . . . . ?
C11 C10 C14 C13 2.3(14) . . . . ?
C9 C10 C14 C13 -174.3(7) . . . . ?
N2 C13 C14 C10 -3.4(14) . . . . ?
C7 C6 N1 C5 -4.2(16) . . . . ?
C4 C5 N1 C6 5.5(16) . . . . ?
C14 C13 N2 C12 3.6(17) . . . . ?
C11 C12 N2 C13 -2.7(19) . . . . ?
O3P1 P1 O1P1 V1 -178.1(4) . . . . ?
O2P1 P1 O1P1 V1 54.6(6) . . . . ?
C1 P1 O1P1 V1 -55.4(5) . . . . ?
O3P2 P2 O1P2 V1 176.8(4) . . . . ?
O2P2 P2 O1P2 V1 -56.0(5) . . . . ?
C1 P2 O1P2 V1 52.4(5) . . . . ?
O3P3 P3 O1P3 V1 -178.8(4) . . . . ?
O2P3 P3 O1P3 V1 56.4(5) . . . . ?
C8 P3 O1P3 V1 -53.5(5) . . . . ?
O3P4 P4 O1P4 V1 175.8(4) . . . . ?
O2P4 P4 O1P4 V1 -57.8(6) . . . . ?
C8 P4 O1P4 V1 53.4(5) . . . . ?
O3P1 P1 O2P1 Mo1 -163.9(3) . . . . ?
O1P1 P1 O2P1 Mo1 -36.3(6) . . . . ?
C1 P1 O2P1 Mo1 80.4(4) . . . . ?
O3P1 P1 O2P1 Mo2 90.5(4) . . . . ?
O1P1 P1 O2P1 Mo2 -141.9(3) . . . . ?
C1 P1 O2P1 Mo2 -25.2(4) . . . . ?
O3P2 P2 O2P2 Mo1 160.8(4) . . . . ?
O1P2 P2 O2P2 Mo1 34.2(6) . . . . ?
C1 P2 O2P2 Mo1 -82.0(5) . . . . ?
O3P2 P2 O2P2 Mo2 -93.9(4) . . . . ?
O1P2 P2 O2P2 Mo2 139.5(3) . . . . ?
C1 P2 O2P2 Mo2 23.3(4) . . . . ?
O3P3 P3 O2P3 Mo3 -163.3(4) . . . . ?
O1P3 P3 O2P3 Mo3 -36.7(6) . . . . ?
C8 P3 O2P3 Mo3 79.7(5) . . . . ?
O3P3 P3 O2P3 Mo4 94.8(4) . . . . ?
O1P3 P3 O2P3 Mo4 -138.6(3) . . . . ?
C8 P3 O2P3 Mo4 -22.2(4) . . . . ?
O3P4 P4 O2P4 Mo3 166.9(4) . . . . ?
O1P4 P4 O2P4 Mo3 38.3(6) . . . . ?
C8 P4 O2P4 Mo3 -79.1(4) . . . . ?
O3P4 P4 O2P4 Mo4 -89.5(4) . . . . ?
O1P4 P4 O2P4 Mo4 142.0(3) . . . . ?
C8 P4 O2P4 Mo4 24.6(5) . . . . ?
O1M1 Mo1 O1V V1 -124.4(9) . . . . ?
O2M1 Mo1 O1V V1 126.7(9) . . . . ?
O12 Mo1 O1V V1 2.5(14) . . . . ?
O2P1 Mo1 O1V V1 -33.3(8) . . . . ?
O2P2 Mo1 O1V V1 36.0(8) . . . . ?
Mo2 Mo1 O1V V1 1.0(10) . . . . ?
O2M3 Mo3 O2V V1 -123.6(8) . . . . ?
O1M3 Mo3 O2V V1 126.7(8) . . . . ?
O34 Mo3 O2V V1 1.7(12) . . . . ?
O2P4 Mo3 O2V V1 35.7(8) . . . . ?
O2P3 Mo3 O2V V1 -35.2(8) . . . . ?
Mo4 Mo3 O2V V1 1.1(9) . . . . ?
C2 C1 O1C Mo2 -176.2(6) . . . . ?
P2 C1 O1C Mo2 60.9(6) . . . . ?
P1 C1 O1C Mo2 -54.6(6) . . . . ?
C9 C8 O2C Mo4 178.9(6) . . . . ?
P4 C8 O2C Mo4 56.8(6) . . . . ?
P3 C8 O2C Mo4 -57.8(7) . . . . ?
O1M2 Mo2 O12 Mo1 128.6(4) . . . . ?
O2M2 Mo2 O12 Mo1 -122.8(4) . . . . ?
O1C Mo2 O12 Mo1 5.7(8) . . . . ?
O2P1 Mo2 O12 Mo1 -34.8(3) . . . . ?
O2P2 Mo2 O12 Mo1 37.0(3) . . . . ?
O1M4 Mo4 O34 Mo3 123.7(4) . . . . ?
O2M4 Mo4 O34 Mo3 -127.0(4) . . . . ?
O2C Mo4 O34 Mo3 -1.6(7) . . . . ?
O2P4 Mo4 O34 Mo3 36.0(3) . . . . ?
O2P3 Mo4 O34 Mo3 -36.3(3) . . . . ?
